data_4105201
loop_
_publ_author_name
'Skye Fortier'
'Brent C. Melot'
'Guang Wu'
'Trevor W. Hayton'

_publ_contact_author_email hayton@chem.ucsb.edu
_publ_contact_author_name 'Trevor W. Hayton'
_publ_section_title
;
 Homoleptic Uranium(IV) Alkyl Complexes: Synthesis and Characterization
;
_journal_name_full 'Journal of the American Chemical Society'
_journal_page_first 15512
_journal_page_last 15521
_journal_paper_doi 10.1021/ja906516e
_journal_volume 131
_journal_year 2009
_chemical_formula_sum 'C18 H50 Li2 N4 U'
_chemical_formula_weight 574.53
_chemical_name_systematic
; 
 Lithium bis(tetramethylethylenediamine) hexamethyl Uranium(IV) 
;
_space_group_IT_number 61
_symmetry_cell_setting orthorhombic
_symmetry_space_group_name_Hall '-P 2ac 2ab'
_symmetry_space_group_name_H-M 'P b c a'
_atom_sites_solution_hydrogens geom
_atom_sites_solution_primary direct
_atom_sites_solution_secondary difmap
_audit_creation_method SHELXL-97
_cell_angle_alpha 90.00
_cell_angle_beta 90.00
_cell_angle_gamma 90.00
_cell_formula_units_Z 8
_cell_length_a 13.9454(17)
_cell_length_b 15.3124(16)
_cell_length_c 25.567(3)
_cell_measurement_temperature 150(2)
_cell_volume 5459.5(11)
_computing_structure_refinement 'SHELXL-97 (Sheldrick, 1997)'
_computing_structure_solution 'SHELXS-97 (Sheldrick, 1990)'
_diffrn_ambient_temperature 150(2)
_diffrn_measured_fraction_theta_full 0.991
_diffrn_measured_fraction_theta_max 0.991
_diffrn_measurement_device_type 'CCD area detector'
_diffrn_measurement_method 'omega scan'
_diffrn_radiation_monochromator graphite
_diffrn_radiation_source 'fine-focus sealed tube'
_diffrn_radiation_type MoK\a
_diffrn_radiation_wavelength 0.71073
_diffrn_reflns_av_R_equivalents 0.1160
_diffrn_reflns_av_sigmaI/netI 0.0695
_diffrn_reflns_limit_h_max 17
_diffrn_reflns_limit_h_min -17
_diffrn_reflns_limit_k_max 19
_diffrn_reflns_limit_k_min -18
_diffrn_reflns_limit_l_max 31
_diffrn_reflns_limit_l_min -32
_diffrn_reflns_number 43084
_diffrn_reflns_theta_full 26.73
_diffrn_reflns_theta_max 26.73
_diffrn_reflns_theta_min 1.59
_exptl_absorpt_coefficient_mu 5.952
_exptl_absorpt_correction_T_max 1.0000
_exptl_absorpt_correction_T_min 0.2214
_exptl_absorpt_correction_type multi-scan
_exptl_absorpt_process_details SADABS
_exptl_crystal_colour orange
_exptl_crystal_density_diffrn 1.398
_exptl_crystal_description plate
_exptl_crystal_F_000 2272
_exptl_crystal_size_max 0.3
_exptl_crystal_size_mid 0.2
_exptl_crystal_size_min 0.05
_refine_diff_density_max 2.586
_refine_diff_density_min -1.455
_refine_diff_density_rms 0.226
_refine_ls_extinction_method none
_refine_ls_goodness_of_fit_ref 1.075
_refine_ls_hydrogen_treatment constr
_refine_ls_matrix_type full
_refine_ls_number_parameters 236
_refine_ls_number_reflns 5746
_refine_ls_number_restraints 0
_refine_ls_restrained_S_all 1.075
_refine_ls_R_factor_all 0.1031
_refine_ls_R_factor_gt 0.0568
_refine_ls_shift/su_max 0.001
_refine_ls_shift/su_mean 0.000
_refine_ls_structure_factor_coef Fsqd
_refine_ls_weighting_details 'calc w=1/[\s^2^(Fo^2^)+(0.0713P)^2^+18.0757P] where P=(Fo^2^+2Fc^2^)/3'
_refine_ls_weighting_scheme calc
_refine_ls_wR_factor_gt 0.1290
_refine_ls_wR_factor_ref 0.1528
_reflns_number_gt 3683
_reflns_number_total 5746
_reflns_threshold_expression >2sigma(I)
_cod_data_source_file ja906516e_si_001_4.cif
_cod_data_source_block Complex_4
_cod_original_cell_volume 5459.6(11)
_cod_database_code 4105201

loop_
_symmetry_equiv_pos_as_xyz
'x, y, z'
'-x+1/2, -y, z+1/2'
'-x, y+1/2, -z+1/2'
'x+1/2, -y+1/2, -z'
'-x, -y, -z'
'x-1/2, y, -z-1/2'
'x, -y-1/2, z-1/2'
'-x-1/2, y-1/2, z'

loop_
_atom_site_label
_atom_site_type_symbol
_atom_site_fract_x
_atom_site_fract_y
_atom_site_fract_z
_atom_site_U_iso_or_equiv
_atom_site_adp_type
_atom_site_occupancy
_atom_site_symmetry_multiplicity
_atom_site_calc_flag
_atom_site_refinement_flags
U1 U 0.56549(2) 0.210499(19) 0.370275(12) 0.03188(14) Uani 1 1 d .
C3 C 0.6553(7) 0.1999(5) 0.4576(4) 0.040(2) Uani 1 1 d .
C5 C 0.4522(7) 0.3175(6) 0.4194(3) 0.039(2) Uani 1 1 d .
C2 C 0.4658(7) 0.0804(6) 0.3902(4) 0.046(2) Uani 1 1 d .
H2A H 0.4831 0.0335 0.3671 0.069 Uiso 1 1 calc R
H2B H 0.3993 0.0945 0.3854 0.069 Uiso 1 1 calc R
H2C H 0.4764 0.0628 0.4257 0.069 Uiso 1 1 calc R
C1 C 0.6956(8) 0.1264(6) 0.3279(4) 0.052(3) Uani 1 1 d .
H1A H 0.7535 0.1324 0.3479 0.078 Uiso 1 1 calc R
H1B H 0.7059 0.1483 0.2931 0.078 Uiso 1 1 calc R
H1C H 0.6779 0.0659 0.3262 0.078 Uiso 1 1 calc R
C4 C 0.6636(8) 0.3462(6) 0.3471(4) 0.048(3) Uani 1 1 d .
C6 C 0.4693(8) 0.2391(7) 0.2873(4) 0.050(3) Uani 1 1 d .
N1 N 0.8787(6) 0.3096(4) 0.4187(3) 0.0368(18) Uani 1 1 d .
N2 N 0.7404(6) 0.4189(5) 0.4746(3) 0.0407(19) Uani 1 1 d .
N3 N 0.4117(7) 0.4743(5) 0.3129(3) 0.050(2) Uani 1 1 d .
N4 N 0.2563(7) 0.3495(5) 0.3341(3) 0.054(2) Uani 1 1 d .
C10 C 0.8399(7) 0.4457(6) 0.4651(4) 0.041(2) Uani 1 1 d .
H10A H 0.8607 0.4836 0.4933 0.050 Uiso 1 1 calc R
H10B H 0.8428 0.4790 0.4329 0.050 Uiso 1 1 calc R
C8 C 0.9243(7) 0.2229(6) 0.4264(4) 0.048(3) Uani 1 1 d .
H8A H 0.9054 0.1843 0.3987 0.072 Uiso 1 1 calc R
H8B H 0.9042 0.1989 0.4593 0.072 Uiso 1 1 calc R
H8C H 0.9928 0.2293 0.4263 0.072 Uiso 1 1 calc R
C7 C 0.9088(8) 0.3434(8) 0.3677(4) 0.054(3) Uani 1 1 d .
H7A H 0.8816 0.4004 0.3624 0.081 Uiso 1 1 calc R
H7B H 0.8870 0.3048 0.3406 0.081 Uiso 1 1 calc R
H7C H 0.9775 0.3473 0.3666 0.081 Uiso 1 1 calc R
C9 C 0.9071(7) 0.3694(6) 0.4613(4) 0.041(2) Uani 1 1 d .
H9A H 0.9717 0.3905 0.4550 0.050 Uiso 1 1 calc R
H9B H 0.9072 0.3379 0.4942 0.050 Uiso 1 1 calc R
C12 C 0.6744(8) 0.4906(6) 0.4641(4) 0.057(3) Uani 1 1 d .
H12A H 0.6864 0.5373 0.4883 0.085 Uiso 1 1 calc R
H12B H 0.6096 0.4706 0.4681 0.085 Uiso 1 1 calc R
H12C H 0.6839 0.5112 0.4291 0.085 Uiso 1 1 calc R
C15 C 0.3101(9) 0.4990(7) 0.3145(4) 0.058(3) Uani 1 1 d .
H15A H 0.2999 0.5475 0.2906 0.069 Uiso 1 1 calc R
H15B H 0.2946 0.5191 0.3494 0.069 Uiso 1 1 calc R
C17 C 0.2130(8) 0.3650(8) 0.3856(5) 0.065(3) Uani 1 1 d .
H17A H 0.2499 0.4079 0.4042 0.098 Uiso 1 1 calc R
H17B H 0.2121 0.3115 0.4052 0.098 Uiso 1 1 calc R
H17C H 0.1485 0.3858 0.3812 0.098 Uiso 1 1 calc R
C11 C 0.7266(9) 0.3904(6) 0.5287(4) 0.056(3) Uani 1 1 d .
H11A H 0.7431 0.4372 0.5521 0.084 Uiso 1 1 calc R
H11B H 0.7669 0.3409 0.5357 0.084 Uiso 1 1 calc R
H11C H 0.6607 0.3744 0.5339 0.084 Uiso 1 1 calc R
C14 C 0.4495(9) 0.4749(8) 0.2594(4) 0.072(4) Uani 1 1 d .
H14A H 0.4464 0.5330 0.2455 0.107 Uiso 1 1 calc R
H14B H 0.4120 0.4364 0.2379 0.107 Uiso 1 1 calc R
H14C H 0.5150 0.4555 0.2597 0.107 Uiso 1 1 calc R
C13 C 0.4674(10) 0.5358(7) 0.3444(5) 0.072(4) Uani 1 1 d .
H13A H 0.5342 0.5212 0.3422 0.108 Uiso 1 1 calc R
H13B H 0.4468 0.5325 0.3802 0.108 Uiso 1 1 calc R
H13C H 0.4576 0.5940 0.3315 0.108 Uiso 1 1 calc R
C18 C 0.2111(9) 0.2727(8) 0.3105(6) 0.086(5) Uani 1 1 d .
H18A H 0.2124 0.2251 0.3349 0.130 Uiso 1 1 calc R
H18B H 0.2454 0.2566 0.2794 0.130 Uiso 1 1 calc R
H18C H 0.1458 0.2862 0.3017 0.130 Uiso 1 1 calc R
C16 C 0.2430(10) 0.4265(8) 0.3001(5) 0.071(4) Uani 1 1 d .
H16A H 0.1774 0.4469 0.3031 0.085 Uiso 1 1 calc R
H16B H 0.2540 0.4097 0.2640 0.085 Uiso 1 1 calc R
Li1 Li 0.7282(13) 0.3141(9) 0.4228(6) 0.042(4) Uani 1 1 d .
Li2 Li 0.4054(13) 0.3432(9) 0.3393(7) 0.043(4) Uani 1 1 d .

loop_
_atom_site_aniso_label
_atom_site_aniso_U_11
_atom_site_aniso_U_22
_atom_site_aniso_U_33
_atom_site_aniso_U_23
_atom_site_aniso_U_13
_atom_site_aniso_U_12
U1 0.0337(2) 0.02473(18) 0.0372(2) 0.00051(13) -0.00423(16) -0.00106(14)
C3 0.050(6) 0.026(4) 0.043(5) 0.008(4) 0.002(5) -0.006(4)
C5 0.052(7) 0.034(4) 0.032(5) 0.002(4) 0.003(5) 0.011(4)
C2 0.035(6) 0.034(5) 0.068(6) 0.000(5) 0.008(5) -0.005(4)
C1 0.057(7) 0.049(6) 0.049(6) -0.007(5) -0.001(5) -0.005(6)
C4 0.069(8) 0.033(5) 0.042(5) 0.010(4) -0.005(5) -0.017(5)
C6 0.054(7) 0.046(5) 0.050(6) -0.004(5) -0.011(5) 0.006(5)
N1 0.039(5) 0.033(4) 0.039(4) 0.003(3) -0.004(4) -0.001(3)
N2 0.043(5) 0.031(4) 0.048(5) -0.003(3) 0.002(4) -0.003(4)
N3 0.075(7) 0.037(4) 0.038(4) 0.004(3) -0.006(4) 0.008(4)
N4 0.059(6) 0.045(5) 0.057(5) -0.011(4) -0.016(5) 0.004(4)
C10 0.044(7) 0.032(5) 0.048(5) 0.002(4) -0.007(5) -0.012(4)
C8 0.046(7) 0.040(5) 0.058(6) -0.004(4) -0.001(5) 0.009(5)
C7 0.040(6) 0.071(8) 0.051(6) 0.009(5) 0.013(5) -0.002(5)
C9 0.043(6) 0.035(5) 0.046(5) 0.005(4) -0.007(5) -0.009(4)
C12 0.054(8) 0.034(5) 0.082(8) -0.015(5) -0.005(6) 0.004(5)
C15 0.072(9) 0.052(6) 0.049(6) 0.002(5) -0.011(6) 0.026(6)
C17 0.034(7) 0.077(8) 0.085(8) -0.002(7) 0.000(6) 0.007(6)
C11 0.080(9) 0.045(6) 0.043(6) -0.012(4) 0.007(6) -0.007(6)
C14 0.107(12) 0.063(7) 0.044(6) 0.016(5) 0.018(7) 0.025(8)
C13 0.103(10) 0.034(6) 0.079(8) -0.007(5) -0.015(8) 0.001(6)
C18 0.068(10) 0.068(8) 0.124(12) -0.039(8) -0.042(9) 0.005(7)
C16 0.070(9) 0.077(8) 0.065(8) -0.005(6) -0.026(7) 0.027(7)
Li1 0.064(13) 0.028(7) 0.032(8) 0.006(6) 0.002(8) -0.002(7)
Li2 0.045(10) 0.024(7) 0.059(10) 0.003(7) 0.005(8) 0.008(7)

loop_
_atom_type_symbol
_atom_type_description
_atom_type_scat_dispersion_real
_atom_type_scat_dispersion_imag
_atom_type_scat_source
C C 0.0033 0.0016 'International Tables Vol C Tables 4.2.6.8 and 6.1.1.4'
H H 0.0000 0.0000 'International Tables Vol C Tables 4.2.6.8 and 6.1.1.4'
Li Li -0.0003 0.0001 'International Tables Vol C Tables 4.2.6.8 and 6.1.1.4'
N N 0.0061 0.0033 'International Tables Vol C Tables 4.2.6.8 and 6.1.1.4'
U U -9.6767 9.6646 'International Tables Vol C Tables 4.2.6.8 and 6.1.1.4'

loop_
_geom_angle_atom_site_label_1
_geom_angle_atom_site_label_2
_geom_angle_atom_site_label_3
_geom_angle
C1 U1 C2 94.8(3)
C1 U1 C6 96.4(3)
C2 U1 C6 90.8(4)
C1 U1 C4 85.9(3)
C2 U1 C4 177.8(3)
C6 U1 C4 87.1(3)
C1 U1 C3 89.4(3)
C2 U1 C3 92.5(3)
C6 U1 C3 173.1(3)
C4 U1 C3 89.5(3)
C1 U1 C5 170.1(3)
C2 U1 C5 93.8(3)
C6 U1 C5 88.5(3)
C4 U1 C5 85.7(3)
C3 U1 C5 85.2(3)
Li1 C3 U1 79.9(5)
Li2 C5 U1 80.9(5)
Li1 C4 U1 80.4(5)
Li2 C6 U1 80.7(5)
C7 N1 C9 111.1(8)
C7 N1 C8 108.2(8)
C9 N1 C8 109.9(7)
C7 N1 Li1 108.6(7)
C9 N1 Li1 102.1(7)
C8 N1 Li1 116.7(7)
C12 N2 C11 108.4(8)
C12 N2 C10 110.8(7)
C11 N2 C10 111.4(8)
C12 N2 Li1 114.3(7)
C11 N2 Li1 111.1(7)
C10 N2 Li1 100.8(7)
C13 N3 C14 108.6(10)
C13 N3 C15 109.4(9)
C14 N3 C15 111.9(9)
C13 N3 Li2 117.1(8)
C14 N3 Li2 108.5(8)
C15 N3 Li2 101.3(8)
C18 N4 C17 108.9(10)
C18 N4 C16 110.1(9)
C17 N4 C16 110.3(9)
C18 N4 Li2 114.8(8)
C17 N4 Li2 111.1(8)
C16 N4 Li2 101.5(9)
N2 C10 C9 112.5(7)
N1 C9 C10 111.3(8)
N3 C15 C16 113.9(9)
N4 C16 C15 111.7(9)
N2 Li1 N1 88.6(7)
N2 Li1 C4 114.9(7)
N1 Li1 C4 111.9(8)
N2 Li1 C3 113.0(7)
N1 Li1 C3 117.0(8)
C4 Li1 C3 110.1(8)
N4 Li2 N3 88.7(7)
N4 Li2 C5 111.4(9)
N3 Li2 C5 117.2(8)
N4 Li2 C6 112.8(8)
N3 Li2 C6 117.6(8)
C5 Li2 C6 107.9(7)

loop_
_geom_bond_atom_site_label_1
_geom_bond_atom_site_label_2
_geom_bond_distance
U1 C1 2.476(10)
U1 C2 2.483(9)
U1 C6 2.548(10)
U1 C4 2.557(9)
U1 C3 2.564(9)
U1 C5 2.600(9)
C3 Li1 2.210(17)
C5 Li2 2.184(19)
C4 Li1 2.190(18)
C6 Li2 2.260(19)
N1 C7 1.464(11)
N1 C9 1.478(11)
N1 C8 1.486(11)
N1 Li1 2.10(2)
N2 C12 1.457(12)
N2 C11 1.463(11)
N2 C10 1.467(12)
N2 Li1 2.088(16)
N3 C13 1.463(13)
N3 C14 1.466(13)
N3 C15 1.467(13)
N3 Li2 2.121(16)
N4 C18 1.464(13)
N4 C17 1.468(14)
N4 C16 1.477(14)
N4 Li2 2.09(2)
C10 C9 1.501(13)
C15 C16 1.498(16)
